data_1510520
loop_
_publ_author_name
'Iwasaki, H.'

_publ_section_title
;
 Study on the ordered phases with long period in the gold-zinc system.
 II.Structure analysis of Au3 Zn and Au3+ Zn
;
_journal_name_full 'Journal of the Physical Society of Japan'
_journal_page_first 1620
_journal_page_last 1633
_journal_paper_doi 10.1143/JPSJ.17.1620
_journal_volume 17
_journal_year 1962
_chemical_formula_sum 'Au3 Zn'
_space_group_IT_number 64
_symmetry_space_group_name_Hall '-C 2ac 2'
_symmetry_space_group_name_H-M 'C m c a'
_cell_angle_alpha 90
_cell_angle_beta 90
_cell_angle_gamma 90
_cell_formula_units_Z 8
_cell_length_a 16.65
_cell_length_b 5.585
_cell_length_c 5.594
_cell_volume 520.187
_citation_journal_id_ASTM JUPSAU
_cod_data_source_file gold_619.cif
_cod_data_source_block Au3Zn1
_cod_original_cell_volume 520.1874
_cod_original_formula_sum 'Au3 Zn1'
_cod_database_code 1510520

loop_
_symmetry_equiv_pos_as_xyz
x,y,z
-x+1/2,-y,z+1/2
x,-y,-z
-x+1/2,y,-z+1/2
-x,-y,-z
x-1/2,y,-z-1/2
-x,y,z
x-1/2,-y,z-1/2
x+1/2,y+1/2,z
-x+1,-y+1/2,z+1/2
x+1/2,-y+1/2,-z
-x+1,y+1/2,-z+1/2
-x+1/2,-y+1/2,-z
x,y+1/2,-z-1/2
-x+1/2,y+1/2,z
x,-y+1/2,z-1/2

loop_
_atom_site_label
_atom_site_type_symbol
_atom_site_fract_x
_atom_site_fract_y
_atom_site_fract_z
_atom_site_occupancy
_atom_site_U_iso_or_equiv
Au2 Au 0.25 0.25 0.25 1 0.0
Zn1 Zn 0.364 0 0 1 0.0
Au1 Au 0.166 0 0 1 0.0
Au3 Au 0 0.19 0.31 1 0.0
